data_1545720
loop_
_publ_author_name
'Zhang, Ai Hua'
'Liu, Wen'
'Jiang, Nan'
'Wang, Xin Lei'
'Wang, Gang'
'Xu, Qiang'
'Tan, Ren Xiang'

_publ_section_title
;
 Sequestration of Guest Intermediates by Dalesconol Bioassembly Lines in
 Daldinia eschscholzii.
;
_journal_issue 8
_journal_name_full 'Organic letters'
_journal_page_first 2142
_journal_page_last 2145
_journal_paper_doi 10.1021/acs.orglett.7b00786
_journal_volume 19
_journal_year 2017
_chemical_formula_moiety 'C30 H20 O7, C H4 O'
_chemical_formula_sum 'C31 H24 O8'
_chemical_formula_weight 524.50
_chemical_name_systematic
; 
 ? 
;
_space_group_IT_number 13
_symmetry_cell_setting monoclinic
_symmetry_space_group_name_Hall '-P 2yac'
_symmetry_space_group_name_H-M 'P 1 2/n 1'
_atom_sites_solution_hydrogens geom
_atom_sites_solution_primary direct
_atom_sites_solution_secondary difmap
_audit_creation_method SHELXL-97
_cell_angle_alpha 90.00
_cell_angle_beta 94.591(6)
_cell_angle_gamma 90.00
_cell_formula_units_Z 4
_cell_length_a 14.1170(9)
_cell_length_b 8.1361(4)
_cell_length_c 22.5808(14)
_cell_measurement_reflns_used 4022
_cell_measurement_temperature 100(2)
_cell_measurement_theta_max 27.4969
_cell_measurement_theta_min 2.8862
_cell_volume 2585.2(3)
_computing_cell_refinement 'CrysAlis PRO (Agilent, 2012)'
_computing_data_collection 'CrysAlis PRO (Agilent, 2012)'
_computing_data_reduction 'CrysAlis PRO (Agilent, 2012)'
_computing_molecular_graphics 'X-Seed (Barbour, 2001)'
_computing_publication_material 'publCIF (Westrip, 2010)'
_computing_structure_refinement 'SHELXL-97 (Sheldrick, 2008)'
_computing_structure_solution 'SHELXS-97 (Sheldrick, 2008)'
_diffrn_ambient_temperature 100(2)
_diffrn_detector_area_resol_mean 10.4041
_diffrn_measured_fraction_theta_full 0.999
_diffrn_measured_fraction_theta_max 0.999
_diffrn_measurement_device_type 'Agilent Technologies SuperNova Dual diffractometer with Atlas detector'
_diffrn_measurement_method '\w scan'
_diffrn_radiation_monochromator Mirror
_diffrn_radiation_source 'SuperNova (Mo) X-ray Source'
_diffrn_radiation_type MoK\a
_diffrn_radiation_wavelength 0.71073
_diffrn_reflns_av_R_equivalents 0.0669
_diffrn_reflns_av_sigmaI/netI 0.0579
_diffrn_reflns_limit_h_max 18
_diffrn_reflns_limit_h_min -18
_diffrn_reflns_limit_k_max 10
_diffrn_reflns_limit_k_min 0
_diffrn_reflns_limit_l_max 29
_diffrn_reflns_limit_l_min 0
_diffrn_reflns_number 28293
_diffrn_reflns_theta_full 27.56
_diffrn_reflns_theta_max 27.56
_diffrn_reflns_theta_min 2.89
_diffrn_standards_decay_% 0
_diffrn_standards_interval_count 0
_diffrn_standards_interval_time 0
_diffrn_standards_number 0
_exptl_absorpt_coefficient_mu 0.098
_exptl_absorpt_correction_T_max 0.9903
_exptl_absorpt_correction_T_min 0.9620
_exptl_absorpt_correction_type multi-scan
_exptl_absorpt_process_details 'CrysAlis PRO (Agilent, 2012)'
_exptl_crystal_colour prism
_exptl_crystal_density_diffrn 1.348
_exptl_crystal_density_method 'not measured'
_exptl_crystal_description brown
_exptl_crystal_F_000 1096
_exptl_crystal_size_max 0.40
_exptl_crystal_size_mid 0.20
_exptl_crystal_size_min 0.10
_platon_squeeze_details
;
Four methanol molecules removed by SQUEEZE.
;
_refine_diff_density_max 0.412
_refine_diff_density_min -0.428
_refine_diff_density_rms 0.059
_refine_ls_extinction_method none
_refine_ls_goodness_of_fit_ref 1.084
_refine_ls_hydrogen_treatment constr
_refine_ls_matrix_type full
_refine_ls_number_parameters 338
_refine_ls_number_reflns 5979
_refine_ls_number_restraints 0
_refine_ls_restrained_S_all 1.084
_refine_ls_R_factor_all 0.1026
_refine_ls_R_factor_gt 0.0639
_refine_ls_shift/su_max 0.001
_refine_ls_shift/su_mean 0.001
_refine_ls_structure_factor_coef Fsqd
_refine_ls_weighting_details 'calc w=1/[\s^2^(Fo^2^)+(0.0947P)^2^] where P=(Fo^2^+2Fc^2^)/3'
_refine_ls_weighting_scheme calc
_refine_ls_wR_factor_gt 0.1693
_refine_ls_wR_factor_ref 0.1918
_reflns_number_gt 3762
_reflns_number_total 5979
_reflns_threshold_expression I>2\s(I)
_cod_data_source_file ol7b00786_si_007.cif
_cod_data_source_block a-sr
_cod_depositor_comments 'Adding full bibliography for 1545720--1545722.cif.'
_cod_original_sg_symbol_H-M 'P 2/n'
_cod_database_code 1545720

loop_
_symmetry_equiv_pos_as_xyz
'x, y, z'
'-x+1/2, y, -z+1/2'
'-x, -y, -z'
'x-1/2, -y, z-1/2'

loop_
_atom_site_label
_atom_site_type_symbol
_atom_site_fract_x
_atom_site_fract_y
_atom_site_fract_z
_atom_site_U_iso_or_equiv
_atom_site_adp_type
_atom_site_occupancy
_atom_site_symmetry_multiplicity
_atom_site_calc_flag
_atom_site_refinement_flags
O1 O 0.99704(13) 0.8390(2) 0.35953(9) 0.0479(5) Uani 1 1 d .
H1 H 1.0430 0.8919 0.3477 0.072 Uiso 1 1 calc R
O2 O 0.99340(12) 0.77024(18) 0.54380(8) 0.0407(4) Uani 1 1 d .
O3 O 0.91216(14) 0.62575(19) 0.63469(8) 0.0428(5) Uani 1 1 d .
H3 H 0.9470 0.6943 0.6190 0.064 Uiso 1 1 calc R
O4 O 0.57299(15) -0.17768(19) 0.43117(10) 0.0542(6) Uani 1 1 d .
H4 H 0.5145 -0.1641 0.4227 0.081 Uiso 1 1 calc R
O5 O 0.41310(15) -0.0344(2) 0.41026(9) 0.0603(6) Uani 1 1 d .
O6 O 0.65172(13) -0.01524(17) 0.30068(7) 0.0409(5) Uani 1 1 d .
O7 O 0.55683(13) 0.17410(19) 0.22681(7) 0.0403(4) Uani 1 1 d .
H7 H 0.5729 0.0845 0.2431 0.060 Uiso 1 1 calc R
C1 C 1.00395(18) 0.8370(3) 0.42247(12) 0.0390(6) Uani 1 1 d .
H1A H 0.9883 0.9470 0.4377 0.047 Uiso 1 1 calc R
H1B H 1.0698 0.8096 0.4377 0.047 Uiso 1 1 calc R
C2 C 0.93681(16) 0.7123(2) 0.44365(11) 0.0310(5) Uani 1 1 d .
C3 C 0.93788(16) 0.6889(3) 0.50870(11) 0.0318(5) Uani 1 1 d .
C4 C 0.87380(17) 0.5674(2) 0.53116(11) 0.0306(5) Uani 1 1 d .
C5 C 0.86308(17) 0.5365(3) 0.59149(11) 0.0332(6) Uani 1 1 d .
C6 C 0.80039(17) 0.4143(3) 0.60738(11) 0.0346(5) Uani 1 1 d .
H6 H 0.7926 0.3948 0.6482 0.041 Uiso 1 1 calc R
C7 C 0.74885(17) 0.3202(3) 0.56413(11) 0.0324(5) Uani 1 1 d .
H7A H 0.7084 0.2346 0.5756 0.039 Uiso 1 1 calc R
C8 C 0.75701(16) 0.3521(2) 0.50449(10) 0.0276(5) Uani 1 1 d .
C9 C 0.81845(16) 0.4755(2) 0.48961(10) 0.0280(5) Uani 1 1 d .
C10 C 0.81472(16) 0.5029(2) 0.42703(10) 0.0274(5) Uani 1 1 d .
C11 C 0.87718(16) 0.6261(2) 0.40520(11) 0.0295(5) Uani 1 1 d .
H11 H 0.8764 0.6466 0.3637 0.035 Uiso 1 1 calc R
C12 C 0.74847(16) 0.4006(2) 0.39970(10) 0.0262(5) Uani 1 1 d .
C13 C 0.71469(16) 0.2767(2) 0.44600(10) 0.0263(5) Uani 1 1 d .
C14 C 0.76512(17) 0.1084(2) 0.43507(10) 0.0299(5) Uani 1 1 d .
H14 H 0.8303 0.1147 0.4558 0.036 Uiso 1 1 calc R
C15 C 0.71351(19) -0.0317(3) 0.46348(12) 0.0379(6) Uani 1 1 d .
H15A H 0.7454 -0.1367 0.4553 0.045 Uiso 1 1 calc R
H15B H 0.7178 -0.0158 0.5071 0.045 Uiso 1 1 calc R
C16 C 0.61153(19) -0.0424(3) 0.44100(11) 0.0356(6) Uani 1 1 d .
C17 C 0.55950(17) 0.1118(3) 0.43287(10) 0.0294(5) Uani 1 1 d .
C18 C 0.45999(19) 0.1103(3) 0.41965(11) 0.0392(6) Uani 1 1 d .
C19 C 0.40906(19) 0.2565(4) 0.41630(12) 0.0470(7) Uani 1 1 d .
H19 H 0.3421 0.2550 0.4074 0.056 Uiso 1 1 calc R
C20 C 0.45590(19) 0.4030(3) 0.42585(12) 0.0430(6) Uani 1 1 d .
H20 H 0.4209 0.5029 0.4243 0.052 Uiso 1 1 calc R
C21 C 0.55342(18) 0.4067(3) 0.43766(10) 0.0323(5) Uani 1 1 d .
H21 H 0.5845 0.5095 0.4438 0.039 Uiso 1 1 calc R
C22 C 0.60685(15) 0.2634(2) 0.44071(9) 0.0231(5) Uani 1 1 d .
C23 C 0.77736(17) 0.0776(3) 0.36856(10) 0.0318(5) Uani 1 1 d .
H23A H 0.8294 0.1493 0.3568 0.038 Uiso 1 1 calc R
H23B H 0.7985 -0.0375 0.3643 0.038 Uiso 1 1 calc R
C24 C 0.69216(17) 0.1052(3) 0.32495(10) 0.0297(5) Uani 1 1 d .
C25 C 0.66269(16) 0.2731(2) 0.30850(9) 0.0266(5) Uani 1 1 d .
C26 C 0.59880(17) 0.2999(3) 0.25834(10) 0.0314(5) Uani 1 1 d .
C27 C 0.57815(18) 0.4587(3) 0.23748(11) 0.0357(6) Uani 1 1 d .
H27 H 0.5366 0.4746 0.2027 0.043 Uiso 1 1 calc R
C28 C 0.61811(19) 0.5915(3) 0.26745(11) 0.0375(6) Uani 1 1 d .
H28 H 0.6050 0.6995 0.2530 0.045 Uiso 1 1 calc R
C29 C 0.67754(17) 0.5690(3) 0.31880(10) 0.0316(5) Uani 1 1 d .
H29 H 0.7030 0.6624 0.3397 0.038 Uiso 1 1 calc R
C30 C 0.70051(16) 0.4131(2) 0.34022(10) 0.0272(5) Uani 1 1 d .

loop_
_atom_site_aniso_label
_atom_site_aniso_U_11
_atom_site_aniso_U_22
_atom_site_aniso_U_33
_atom_site_aniso_U_23
_atom_site_aniso_U_13
_atom_site_aniso_U_12
O1 0.0356(11) 0.0443(10) 0.0642(13) 0.0093(9) 0.0062(9) -0.0115(8)
O2 0.0291(10) 0.0308(8) 0.0599(11) -0.0129(8) -0.0113(8) 0.0003(7)
O3 0.0406(11) 0.0423(10) 0.0424(10) -0.0121(8) -0.0159(8) 0.0022(8)
O4 0.0640(14) 0.0310(9) 0.0717(14) -0.0101(8) 0.0314(12) -0.0161(9)
O5 0.0548(13) 0.0770(13) 0.0496(12) -0.0087(10) 0.0073(10) -0.0435(11)
O6 0.0503(12) 0.0292(8) 0.0437(10) -0.0107(7) 0.0074(9) -0.0061(8)
O7 0.0407(11) 0.0411(9) 0.0384(10) -0.0118(7) -0.0009(8) -0.0090(8)
C1 0.0266(13) 0.0284(11) 0.0621(18) -0.0076(11) 0.0050(12) 0.0006(10)
C2 0.0215(12) 0.0237(10) 0.0477(15) -0.0059(10) 0.0031(11) 0.0012(9)
C3 0.0212(12) 0.0257(10) 0.0473(14) -0.0088(10) -0.0046(10) 0.0053(9)
C4 0.0248(12) 0.0257(10) 0.0401(14) -0.0080(9) -0.0060(10) 0.0043(9)
C5 0.0258(13) 0.0325(12) 0.0391(14) -0.0069(10) -0.0103(10) 0.0098(10)
C6 0.0294(13) 0.0413(12) 0.0323(13) -0.0027(10) -0.0020(10) 0.0086(11)
C7 0.0240(12) 0.0338(12) 0.0389(14) 0.0007(10) -0.0011(10) 0.0029(10)
C8 0.0201(11) 0.0259(10) 0.0362(13) -0.0031(9) -0.0007(9) 0.0013(9)
C9 0.0194(11) 0.0264(10) 0.0375(13) -0.0042(9) -0.0012(10) 0.0029(9)
C10 0.0234(12) 0.0228(10) 0.0362(13) -0.0038(9) 0.0028(10) 0.0020(9)
C11 0.0242(12) 0.0218(10) 0.0425(14) -0.0045(9) 0.0030(10) 0.0015(9)
C12 0.0224(11) 0.0248(10) 0.0316(12) -0.0048(9) 0.0040(9) -0.0008(9)
C13 0.0207(11) 0.0236(10) 0.0342(12) -0.0025(9) -0.0010(9) -0.0010(9)
C14 0.0234(12) 0.0283(11) 0.0380(13) -0.0013(9) 0.0028(10) 0.0049(9)
C15 0.0415(15) 0.0273(11) 0.0462(15) 0.0046(10) 0.0118(12) 0.0122(11)
C16 0.0441(16) 0.0274(11) 0.0379(13) -0.0018(10) 0.0190(12) -0.0059(11)
C17 0.0283(13) 0.0333(11) 0.0276(12) -0.0044(9) 0.0089(10) -0.0040(10)
C18 0.0299(14) 0.0558(15) 0.0316(13) -0.0010(11) 0.0008(11) -0.0145(12)
C19 0.0219(13) 0.0792(19) 0.0398(15) 0.0125(13) 0.0022(11) 0.0010(14)
C20 0.0301(14) 0.0554(15) 0.0447(15) 0.0151(12) 0.0103(12) 0.0144(13)
C21 0.0313(13) 0.0309(11) 0.0352(13) 0.0013(9) 0.0053(11) 0.0069(10)
C22 0.0189(11) 0.0249(10) 0.0259(11) -0.0007(8) 0.0041(9) 0.0008(8)
C23 0.0272(13) 0.0275(10) 0.0416(14) -0.0017(10) 0.0082(11) 0.0037(10)
C24 0.0302(13) 0.0284(11) 0.0322(12) -0.0065(9) 0.0138(10) -0.0023(10)
C25 0.0242(12) 0.0278(10) 0.0286(12) -0.0056(9) 0.0072(9) -0.0045(9)
C26 0.0281(13) 0.0335(11) 0.0332(13) -0.0097(9) 0.0068(10) -0.0054(10)
C27 0.0353(14) 0.0410(13) 0.0300(13) -0.0007(10) -0.0017(11) 0.0005(11)
C28 0.0438(16) 0.0342(12) 0.0339(13) 0.0022(10) -0.0003(11) -0.0016(11)
C29 0.0336(14) 0.0284(11) 0.0325(12) -0.0020(9) 0.0021(11) -0.0042(10)
C30 0.0225(12) 0.0275(10) 0.0321(12) -0.0023(9) 0.0050(10) -0.0042(9)

loop_
_atom_type_symbol
_atom_type_description
_atom_type_scat_dispersion_real
_atom_type_scat_dispersion_imag
_atom_type_scat_source
C C 0.0033 0.0016 'International Tables Vol C Tables 4.2.6.8 and 6.1.1.4'
H H 0.0000 0.0000 'International Tables Vol C Tables 4.2.6.8 and 6.1.1.4'
O O 0.0106 0.0060 'International Tables Vol C Tables 4.2.6.8 and 6.1.1.4'

loop_
_geom_angle_atom_site_label_1
_geom_angle_atom_site_label_2
_geom_angle_atom_site_label_3
_geom_angle
C1 O1 H1 109.5
C5 O3 H3 109.5
C16 O4 H4 109.5
C26 O7 H7 109.5
O1 C1 C2 109.6(2)
O1 C1 H1A 109.8
C2 C1 H1A 109.8
O1 C1 H1B 109.8
C2 C1 H1B 109.8
H1A C1 H1B 108.2
C11 C2 C3 121.7(2)
C11 C2 C1 121.6(2)
C3 C2 C1 116.7(2)
O2 C3 C4 120.7(2)
O2 C3 C2 120.9(2)
C4 C3 C2 118.4(2)
C9 C4 C5 117.4(2)
C9 C4 C3 117.4(2)
C5 C4 C3 125.2(2)
O3 C5 C6 119.5(2)
O3 C5 C4 120.8(2)
C6 C5 C4 119.7(2)
C5 C6 C7 121.0(2)
C5 C6 H6 119.5
C7 C6 H6 119.5
C8 C7 C6 119.8(2)
C8 C7 H7A 120.1
C6 C7 H7A 120.1
C7 C8 C9 118.3(2)
C7 C8 C13 134.9(2)
C9 C8 C13 106.81(19)
C8 C9 C4 123.7(2)
C8 C9 C10 112.27(19)
C4 C9 C10 124.0(2)
C12 C10 C9 108.84(19)
C12 C10 C11 133.1(2)
C9 C10 C11 118.0(2)
C2 C11 C10 120.3(2)
C2 C11 H11 119.9
C10 C11 H11 119.9
C10 C12 C30 128.75(19)
C10 C12 C13 109.14(19)
C30 C12 C13 121.32(18)
C22 C13 C8 114.49(17)
C22 C13 C12 110.63(17)
C8 C13 C12 101.57(16)
C22 C13 C14 112.87(16)
C8 C13 C14 109.48(18)
C12 C13 C14 106.98(17)
C15 C14 C23 112.47(19)
C15 C14 C13 110.39(17)
C23 C14 C13 112.42(18)
C15 C14 H14 107.1
C23 C14 H14 107.1
C13 C14 H14 107.1
C16 C15 C14 112.44(19)
C16 C15 H15A 109.1
C14 C15 H15A 109.1
C16 C15 H15B 109.1
C14 C15 H15B 109.1
H15A C15 H15B 107.8
O4 C16 C17 122.1(2)
O4 C16 C15 120.7(2)
C17 C16 C15 117.15(19)
C22 C17 C18 119.2(2)
C22 C17 C16 120.6(2)
C18 C17 C16 120.1(2)
O5 C18 C19 119.3(2)
O5 C18 C17 120.3(2)
C19 C18 C17 120.4(2)
C20 C19 C18 119.7(2)
C20 C19 H19 120.2
C18 C19 H19 120.2
C19 C20 C21 120.6(2)
C19 C20 H20 119.7
C21 C20 H20 119.7
C20 C21 C22 121.4(2)
C20 C21 H21 119.3
C22 C21 H21 119.3
C21 C22 C17 118.6(2)
C21 C22 C13 118.73(18)
C17 C22 C13 122.31(17)
C24 C23 C14 117.68(19)
C24 C23 H23A 107.9
C14 C23 H23A 107.9
C24 C23 H23B 107.9
C14 C23 H23B 107.9
H23A C23 H23B 107.2
O6 C24 C25 120.9(2)
O6 C24 C23 119.07(19)
C25 C24 C23 119.91(19)
C26 C25 C30 118.08(19)
C26 C25 C24 119.88(19)
C30 C25 C24 122.0(2)
O7 C26 C27 116.8(2)
O7 C26 C25 122.1(2)
C27 C26 C25 121.1(2)
C28 C27 C26 119.7(2)
C28 C27 H27 120.2
C26 C27 H27 120.2
C27 C28 C29 120.3(2)
C27 C28 H28 119.8
C29 C28 H28 119.8
C30 C29 C28 121.4(2)
C30 C29 H29 119.3
C28 C29 H29 119.3
C29 C30 C25 119.2(2)
C29 C30 C12 117.60(19)
C25 C30 C12 122.30(19)

loop_
_geom_bond_atom_site_label_1
_geom_bond_atom_site_label_2
_geom_bond_distance
O1 C1 1.417(3)
O1 H1 0.8400
O2 C3 1.257(3)
O3 C5 1.360(3)
O3 H3 0.8400
O4 C16 1.240(3)
O4 H4 0.8400
O5 C18 1.359(3)
O6 C24 1.239(3)
O7 C26 1.356(3)
O7 H7 0.8400
C1 C2 1.493(3)
C1 H1A 0.9900
C1 H1B 0.9900
C2 C11 1.356(3)
C2 C3 1.480(3)
C3 C4 1.458(3)
C4 C9 1.390(3)
C4 C5 1.405(3)
C5 C6 1.397(3)
C6 C7 1.399(3)
C6 H6 0.9500
C7 C8 1.385(3)
C7 H7A 0.9500
C8 C9 1.386(3)
C8 C13 1.533(3)
C9 C10 1.427(3)
C10 C12 1.362(3)
C10 C11 1.447(3)
C11 H11 0.9500
C12 C30 1.458(3)
C12 C13 1.554(3)
C13 C22 1.521(3)
C13 C14 1.572(3)
C14 C15 1.523(3)
C14 C23 1.546(3)
C14 H14 1.0000
C15 C16 1.490(4)
C15 H15A 0.9900
C15 H15B 0.9900
C16 C17 1.458(3)
C17 C22 1.407(3)
C17 C18 1.413(3)
C18 C19 1.389(4)
C19 C20 1.372(4)
C19 H19 0.9500
C20 C21 1.382(4)
C20 H20 0.9500
C21 C22 1.387(3)
C21 H21 0.9500
C23 C24 1.509(4)
C23 H23A 0.9900
C23 H23B 0.9900
C24 C25 1.468(3)
C25 C26 1.407(3)
C25 C30 1.426(3)
C26 C27 1.398(3)
C27 C28 1.372(3)
C27 H27 0.9500
C28 C29 1.388(3)
C28 H28 0.9500
C29 C30 1.387(3)
C29 H29 0.9500

loop_
_geom_torsion_atom_site_label_1
_geom_torsion_atom_site_label_2
_geom_torsion_atom_site_label_3
_geom_torsion_atom_site_label_4
_geom_torsion
O1 C1 C2 C11 -3.2(3)
O1 C1 C2 C3 177.41(18)
C11 C2 C3 O2 -179.76(19)
C1 C2 C3 O2 -0.4(3)
C11 C2 C3 C4 1.1(3)
C1 C2 C3 C4 -179.58(18)
O2 C3 C4 C9 -176.36(19)
C2 C3 C4 C9 2.8(3)
O2 C3 C4 C5 4.1(3)
C2 C3 C4 C5 -176.7(2)
C9 C4 C5 O3 -177.51(19)
C3 C4 C5 O3 2.0(3)
C9 C4 C5 C6 1.6(3)
C3 C4 C5 C6 -178.8(2)
O3 C5 C6 C7 -180.0(2)
C4 C5 C6 C7 0.9(3)
C5 C6 C7 C8 -2.5(3)
C6 C7 C8 C9 1.4(3)
C6 C7 C8 C13 178.9(2)
C7 C8 C9 C4 1.2(3)
C13 C8 C9 C4 -176.91(19)
C7 C8 C9 C10 -175.81(19)
C13 C8 C9 C10 6.1(2)
C5 C4 C9 C8 -2.7(3)
C3 C4 C9 C8 177.7(2)
C5 C4 C9 C10 173.9(2)
C3 C4 C9 C10 -5.6(3)
C8 C9 C10 C12 1.7(3)
C4 C9 C10 C12 -175.3(2)
C8 C9 C10 C11 -178.53(18)
C4 C9 C10 C11 4.5(3)
C3 C2 C11 C10 -2.3(3)
C1 C2 C11 C10 178.34(19)
C12 C10 C11 C2 179.5(2)
C9 C10 C11 C2 -0.2(3)
C9 C10 C12 C30 161.1(2)
C11 C10 C12 C30 -18.7(4)
C9 C10 C12 C13 -8.7(2)
C11 C10 C12 C13 171.6(2)
C7 C8 C13 C22 52.8(3)
C9 C8 C13 C22 -129.54(18)
C7 C8 C13 C12 172.0(2)
C9 C8 C13 C12 -10.3(2)
C7 C8 C13 C14 -75.1(3)
C9 C8 C13 C14 102.57(19)
C10 C12 C13 C22 133.62(19)
C30 C12 C13 C22 -37.0(2)
C10 C12 C13 C8 11.7(2)
C30 C12 C13 C8 -158.98(19)
C10 C12 C13 C14 -103.1(2)
C30 C12 C13 C14 86.3(2)
C22 C13 C14 C15 -39.6(3)
C8 C13 C14 C15 89.2(2)
C12 C13 C14 C15 -161.54(19)
C22 C13 C14 C23 86.8(2)
C8 C13 C14 C23 -144.38(19)
C12 C13 C14 C23 -35.1(2)
C23 C14 C15 C16 -69.0(2)
C13 C14 C15 C16 57.4(3)
C14 C15 C16 O4 140.4(2)
C14 C15 C16 C17 -41.2(3)
O4 C16 C17 C22 -175.8(2)
C15 C16 C17 C22 5.8(3)
O4 C16 C17 C18 7.1(3)
C15 C16 C17 C18 -171.3(2)
C22 C17 C18 O5 178.2(2)
C16 C17 C18 O5 -4.7(3)
C22 C17 C18 C19 -2.0(3)
C16 C17 C18 C19 175.1(2)
O5 C18 C19 C20 179.8(2)
C17 C18 C19 C20 0.1(4)
C18 C19 C20 C21 1.2(4)
C19 C20 C21 C22 -0.5(4)
C20 C21 C22 C17 -1.5(3)
C20 C21 C22 C13 172.3(2)
C18 C17 C22 C21 2.7(3)
C16 C17 C22 C21 -174.42(19)
C18 C17 C22 C13 -170.8(2)
C16 C17 C22 C13 12.0(3)
C8 C13 C22 C21 66.4(3)
C12 C13 C22 C21 -47.6(2)
C14 C13 C22 C21 -167.48(19)
C8 C13 C22 C17 -120.1(2)
C12 C13 C22 C17 125.9(2)
C14 C13 C22 C17 6.0(3)
C15 C14 C23 C24 77.7(2)
C13 C14 C23 C24 -47.6(3)
C14 C23 C24 O6 -108.7(2)
C14 C23 C24 C25 75.8(3)
O6 C24 C25 C26 -10.4(3)
C23 C24 C25 C26 165.0(2)
O6 C24 C25 C30 172.77(19)
C23 C24 C25 C30 -11.8(3)
C30 C25 C26 O7 -177.62(19)
C24 C25 C26 O7 5.5(3)
C30 C25 C26 C27 4.6(3)
C24 C25 C26 C27 -172.3(2)
O7 C26 C27 C28 179.8(2)
C25 C26 C27 C28 -2.3(3)
C26 C27 C28 C29 -1.1(4)
C27 C28 C29 C30 2.0(4)
C28 C29 C30 C25 0.4(3)
C28 C29 C30 C12 -168.9(2)
C26 C25 C30 C29 -3.6(3)
C24 C25 C30 C29 173.2(2)
C26 C25 C30 C12 165.2(2)
C24 C25 C30 C12 -18.0(3)
C10 C12 C30 C29 -36.2(3)
C13 C12 C30 C29 132.5(2)
C10 C12 C30 C25 154.9(2)
C13 C12 C30 C25 -36.5(3)

loop_
_platon_squeeze_void_nr
_platon_squeeze_void_average_x
_platon_squeeze_void_average_y
_platon_squeeze_void_average_z
_platon_squeeze_void_volume
_platon_squeeze_void_count_electrons
_platon_squeeze_void_content
1 0.250 -0.038 0.250 248 35 ' '
2 0.750 -0.002 0.750 248 35 ' '
